data_7063369
loop_
_publ_author_name
'Zhao, Zhiwei'
'Tong, Yao'
'Liu, ChenCheng'
'Huang, Zeming'
'Wang, Shaowu'
'Wang, Fenhua'

_publ_section_title
;
 Difunctionalized indol-2-yl-ligated bimetallic rare-earth metal
 complexes: synthesis, characterization and high activity towards
 polymerization of 2-vinylpyridine
;
_journal_issue 33
_journal_name_full 'New Journal of Chemistry'
_journal_page_first 14690
_journal_page_last 14696
_journal_paper_doi 10.1039/D4NJ02131B
_journal_volume 48
_journal_year 2024
_chemical_formula_moiety 'C56 H68 Lu2 N6 S2 Si4, 2(C6.42 H6.261 Cl0.58)'
_chemical_formula_sum 'C68.84 H80.53 Cl1.16 Lu2 N6 S2 Si4'
_chemical_formula_weight 1559.48
_space_group_crystal_system monoclinic
_space_group_IT_number 15
_space_group_name_Hall '-C 2yc'
_space_group_name_H-M_alt 'C 1 2/c 1'
_atom_sites_solution_hydrogens geom
_atom_sites_solution_primary dual
_atom_sites_solution_secondary difmap
_audit_creation_date 2024-06-11
_audit_creation_method
;
Olex2 1.5
(compiled 2022.04.07 svn.rca3783a0 for OlexSys, GUI svn.r6498)
;
_audit_update_record
;
2024-07-08 deposited with the CCDC.	2024-07-29 downloaded from the CCDC.
;
_cell_angle_alpha 90
_cell_angle_beta 100.885(4)
_cell_angle_gamma 90
_cell_formula_units_Z 4
_cell_length_a 14.6276(18)
_cell_length_b 19.470(2)
_cell_length_c 25.369(2)
_cell_measurement_reflns_used 5149
_cell_measurement_temperature 296.15(10)
_cell_measurement_theta_max 24.643
_cell_measurement_theta_min 2.836
_cell_volume 7095.1(13)
_computing_cell_refinement 'SAINT v8.37A (Bruker, 2015)'
_computing_data_collection 'Bruker D8 Venture diffractometer'
_computing_data_reduction 'SAINT v8.37A (Bruker, 2015)'
_computing_molecular_graphics 'Olex2 1.5 (Dolomanov et al., 2009)'
_computing_publication_material 'Olex2 1.5 (Dolomanov et al., 2009)'
_computing_structure_refinement 'SHELXL 2019/3 (Sheldrick, 2015)'
_computing_structure_solution 'SHELXT 2018/2 (Sheldrick, 2018)'
_diffrn_ambient_temperature 296.15(10)
_diffrn_detector 'CCD area detector'
_diffrn_detector_area_resol_mean 7.9
_diffrn_detector_type 'CCD area detector'
_diffrn_measured_fraction_theta_full 0.977
_diffrn_measured_fraction_theta_max 0.966
_diffrn_measurement_device 'three-circle diffractometer'
_diffrn_measurement_device_type 'Bruker D8 Venture 296K'
_diffrn_measurement_method 'phi and omega scans'
_diffrn_radiation_monochromator graphite
_diffrn_radiation_probe x-ray
_diffrn_radiation_type MoK\a
_diffrn_radiation_wavelength 0.71073
_diffrn_reflns_av_R_equivalents 0.0855
_diffrn_reflns_av_unetI/netI 0.0901
_diffrn_reflns_Laue_measured_fraction_full 0.977
_diffrn_reflns_Laue_measured_fraction_max 0.966
_diffrn_reflns_limit_h_max 18
_diffrn_reflns_limit_h_min -18
_diffrn_reflns_limit_k_max 25
_diffrn_reflns_limit_k_min -25
_diffrn_reflns_limit_l_max 30
_diffrn_reflns_limit_l_min -31
_diffrn_reflns_number 24878
_diffrn_reflns_point_group_measured_fraction_full 0.977
_diffrn_reflns_point_group_measured_fraction_max 0.966
_diffrn_reflns_theta_full 25.242
_diffrn_reflns_theta_max 27.478
_diffrn_reflns_theta_min 2.655
_diffrn_source 'sealed X-ray tube'
_diffrn_source_target Mo
_exptl_absorpt_coefficient_mu 2.979
_exptl_absorpt_correction_T_max 0.7456
_exptl_absorpt_correction_T_min 0.5281
_exptl_absorpt_correction_type multi-scan
_exptl_absorpt_process_details
;
SADABS-2016/2 (Bruker,2016/2) was used for absorption correction.
wR2(int) was 0.0969 before and 0.0668 after correction.
The Ratio of minimum to maximum transmission is 0.7083.
The \l/2 correction factor is Not present.
;
_exptl_crystal_colour 'clear light yellow'
_exptl_crystal_colour_lustre clear
_exptl_crystal_colour_modifier light
_exptl_crystal_colour_primary yellow
_exptl_crystal_density_diffrn 1.460
_exptl_crystal_description block
_exptl_crystal_F_000 3141
_exptl_crystal_size_max 0.21
_exptl_crystal_size_mid 0.2
_exptl_crystal_size_min 0.19
_refine_diff_density_max 1.394
_refine_diff_density_min -0.827
_refine_diff_density_rms 0.126
_refine_ls_extinction_method none
_refine_ls_goodness_of_fit_ref 1.030
_refine_ls_hydrogen_treatment constr
_refine_ls_matrix_type full
_refine_ls_number_parameters 422
_refine_ls_number_reflns 7838
_refine_ls_number_restraints 181
_refine_ls_restrained_S_all 1.029
_refine_ls_R_factor_all 0.1085
_refine_ls_R_factor_gt 0.0574
_refine_ls_shift/su_max 0.002
_refine_ls_shift/su_mean 0.000
_refine_ls_structure_factor_coef Fsqd
_refine_ls_weighting_details 'w=1/[\s^2^(Fo^2^)+(0.0405P)^2^+48.6791P] where P=(Fo^2^+2Fc^2^)/3'
_refine_ls_weighting_scheme calc
_refine_ls_wR_factor_gt 0.1244
_refine_ls_wR_factor_ref 0.1437
_reflns_Friedel_coverage 0.000
_reflns_number_gt 4758
_reflns_number_total 7838
_reflns_threshold_expression 'I > 2\s(I)'
_cod_data_source_file d4nj02131b2.cif
_cod_data_source_block 3d
_cod_depositor_comments 'Adding full bibliography for 7063367--7063371.cif.'
_cod_original_cell_volume 7095.3(14)
_cod_database_code 7063369
_shelx_shelxl_version_number 2019/3
_shelx_space_group_comment
;
The symmetry employed for this shelxl refinement is uniquely defined
by the following loop, which should always be used as a source of
symmetry information in preference to the above space-group names.
They are only intended as comments.
;
_shelx_estimated_absorpt_t_max 0.601
_shelx_estimated_absorpt_t_min 0.573
_olex2_refinement_description
;
1. Fixed Uiso
 At 1.2 times of:
  All C(H) groups, All C(H,H) groups
 At 1.5 times of:
  All C(H,H,H) groups
2. Restrained distances
 Cl1-C29
 1.73 with sigma of 0.01
 C35-C29
 1.5 with sigma of 0.01
 Cl1-C30 \\sim Cl1-C34
 with sigma of 0.02
3. Restrained planarity
 Cl1, C29, C30, C31, C32, C33, C34
 with sigma of 0.1
4. Uiso/Uaniso restraints and constraints
C29 \\sim Cl1 \\sim C30 \\sim C34 \\sim C31 \\sim C33 \\sim C32 \\sim C35:
within 2A with sigma of 0.01 and sigma for terminal atoms of 0.02 within 2A
Si1 \\sim C22 \\sim C23 \\sim C24 \\sim C22A \\sim C23A \\sim C24A \\sim Si2
\\sim C26 \\sim C27 \\sim C28 \\sim C26A \\sim C27A \\sim C28A: within 2A with
sigma of 0.01 and sigma for terminal atoms of 0.02 within 2A
5. Same fragment restrains
{Si1, C22A, C23A, C24A} sigma for 1-2: 0.02, 1-3: 0.04
as in
{Si1, C22, C23, C24}
{Si2, C26A, C27A, C28A} sigma for 1-2: 0.02, 1-3: 0.04
as in
{Si2, C26, C27, C28}
6. Others
 Sof(C26A)=Sof(H26D)=Sof(H26E)=Sof(H26F)=Sof(C27A)=Sof(H27D)=Sof(H27E)=
 Sof(H27F)=Sof(C28A)=Sof(H28D)=Sof(H28E)=Sof(H28F)=1-FVAR(1)
 Sof(C26)=Sof(H26A)=Sof(H26B)=Sof(H26C)=Sof(C27)=Sof(H27A)=Sof(H27B)=Sof(H27C)=
 Sof(C28)=Sof(H28A)=Sof(H28B)=Sof(H28C)=FVAR(1)
 Sof(C22A)=Sof(H22D)=Sof(H22E)=Sof(H22F)=Sof(C23A)=Sof(H23D)=Sof(H23E)=
 Sof(H23F)=Sof(C24A)=Sof(H24D)=Sof(H24E)=Sof(H24F)=1-FVAR(2)
 Sof(C22)=Sof(H22A)=Sof(H22B)=Sof(H22C)=Sof(C23)=Sof(H23A)=Sof(H23B)=Sof(H23C)=
 Sof(C24)=Sof(H24A)=Sof(H24B)=Sof(H24C)=FVAR(2)
 Sof(C35)=Sof(H35A)=Sof(H35B)=Sof(H35C)=1-FVAR(3)
 Sof(Cl1)=FVAR(3)
7.a Secondary CH2 refined with riding coordinates:
 C21(H21A,H21B), C25(H25A,H25B)
7.b Aromatic/amide H refined with riding coordinates:
 C6(H6), C5(H5), C4(H4), C7(H7), C10(H10), C11(H11), C12(H12), C13(H13),
 C17(H17), C18(H18), C19(H19), C20(H20), C32(H32), C31(H31), C30(H30), C34(H34),
  C33(H33)
7.c Fitted hexagon refined as free rotating group:
 C6(C5,C4,C3,C8,C7), C15(C16,C17,C18,C19,C20), C32(C31,C30,C29,C34,C33)
7.d Idealised Me refined as rotating group:
 C22(H22A,H22B,H22C), C23(H23A,H23B,H23C), C24(H24A,H24B,H24C), C26(H26A,H26B,
 H26C), C27(H27A,H27B,H27C), C28(H28A,H28B,H28C), C22A(H22D,H22E,H22F),
 C23A(H23D,H23E,H23F), C24A(H24D,H24E,H24F), C26A(H26D,H26E,H26F), C27A(H27D,
 H27E,H27F), C28A(H28D,H28E,H28F), C35(H35A,H35B,H35C)
;
_olex2_submission_special_instructions 'No special instructions were received'

loop_
_space_group_symop_operation_xyz
'x, y, z'
'-x, y, -z+1/2'
'x+1/2, y+1/2, z'
'-x+1/2, y+1/2, -z+1/2'
'-x, -y, -z'
'x, -y, z-1/2'
'-x+1/2, -y+1/2, -z'
'x+1/2, -y+1/2, z-1/2'

loop_
_atom_site_label
_atom_site_type_symbol
_atom_site_fract_x
_atom_site_fract_y
_atom_site_fract_z
_atom_site_U_iso_or_equiv
_atom_site_adp_type
_atom_site_occupancy
_atom_site_site_symmetry_order
_atom_site_calc_flag
_atom_site_refinement_flags_posn
_atom_site_refinement_flags_adp
_atom_site_refinement_flags_occupancy
_atom_site_disorder_assembly
_atom_site_disorder_group
Lu1 Lu 0.60064(2) 0.63230(2) 0.80850(2) 0.04590(12) Uani 1 1 d . . . . .
S1 S 0.6619(2) 0.81047(14) 0.68763(11) 0.0770(8) Uani 1 1 d . . . . .
Si1 Si 0.6162(2) 0.62215(16) 0.95935(11) 0.0710(8) Uani 1 1 d D U . . .
C22 C 0.717(2) 0.656(2) 1.0105(13) 0.096(8) Uani 0.36(2) 1 d D U P A 1
H22A H 0.699791 0.700029 1.023476 0.143 Uiso 0.36(2) 1 calc R U P A 1
H22B H 0.770089 0.661857 0.994036 0.143 Uiso 0.36(2) 1 calc R U P A 1
H22C H 0.730779 0.624710 1.039858 0.143 Uiso 0.36(2) 1 calc R U P A 1
C23 C 0.504(2) 0.634(2) 0.9853(16) 0.099(7) Uani 0.36(2) 1 d D U P A 1
H23A H 0.517367 0.633187 1.023818 0.149 Uiso 0.36(2) 1 calc R U P A 1
H23B H 0.461679 0.598085 0.971945 0.149 Uiso 0.36(2) 1 calc R U P A 1
H23C H 0.477210 0.677782 0.973292 0.149 Uiso 0.36(2) 1 calc R U P A 1
C24 C 0.626(3) 0.5281(10) 0.9523(17) 0.093(8) Uani 0.36(2) 1 d D U P A 1
H24A H 0.689306 0.515832 0.953057 0.139 Uiso 0.36(2) 1 calc R U P A 1
H24B H 0.588160 0.513759 0.918890 0.139 Uiso 0.36(2) 1 calc R U P A 1
H24C H 0.603894 0.505796 0.981445 0.139 Uiso 0.36(2) 1 calc R U P A 1
Si2 Si 0.8606(2) 0.64263(18) 0.82712(13) 0.0776(9) Uani 1 1 d D U . . .
C26 C 0.880(2) 0.6897(16) 0.8933(8) 0.104(6) Uani 0.57(3) 1 d D U P B 1
H26A H 0.870277 0.658789 0.921192 0.157 Uiso 0.57(3) 1 calc R U P B 1
H26B H 0.836794 0.727260 0.891133 0.157 Uiso 0.57(3) 1 calc R U P B 1
H26C H 0.942414 0.707076 0.901174 0.157 Uiso 0.57(3) 1 calc R U P B 1
C27 C 0.9651(14) 0.5858(12) 0.8265(13) 0.101(6) Uani 0.57(3) 1 d D U P B 1
H27A H 1.016855 0.602277 0.852446 0.152 Uiso 0.57(3) 1 calc R U P B 1
H27B H 0.980860 0.586757 0.791419 0.152 Uiso 0.57(3) 1 calc R U P B 1
H27C H 0.950672 0.539602 0.835213 0.152 Uiso 0.57(3) 1 calc R U P B 1
C28 C 0.8666(19) 0.7080(12) 0.7747(9) 0.082(6) Uani 0.57(3) 1 d D U P B 1
H28A H 0.840946 0.750495 0.784385 0.123 Uiso 0.57(3) 1 calc R U P B 1
H28B H 0.831629 0.692395 0.740916 0.123 Uiso 0.57(3) 1 calc R U P B 1
H28C H 0.930354 0.714893 0.771556 0.123 Uiso 0.57(3) 1 calc R U P B 1
N1 N 0.5888(5) 0.5612(4) 0.6747(3) 0.0542(18) Uani 1 1 d . . . . .
N2 N 0.4520(5) 0.5114(4) 0.6863(3) 0.0593(19) Uani 1 1 d . . . . .
N3 N 0.6164(5) 0.7430(4) 0.7668(3) 0.0554(18) Uani 1 1 d . . . . .
C1 C 0.5751(6) 0.6202(5) 0.7056(4) 0.060(2) Uani 1 1 d . . . . .
C2 C 0.6343(6) 0.6692(5) 0.6919(3) 0.056(2) Uani 1 1 d . . . . .
C6 C 0.7547(5) 0.5657(4) 0.5787(2) 0.098(4) Uani 1 1 d G . . . .
H6 H 0.778385 0.539709 0.553536 0.118 Uiso 1 1 calc R U . . .
C5 C 0.7843(4) 0.6329(4) 0.5892(3) 0.089(4) Uani 1 1 d G . . . .
H5 H 0.827908 0.652016 0.571075 0.107 Uiso 1 1 calc R U . . .
C4 C 0.7489(4) 0.6717(3) 0.6267(3) 0.075(3) Uani 1 1 d G . . . .
H4 H 0.768756 0.716738 0.633726 0.089 Uiso 1 1 calc R U . . .
C3 C 0.6838(4) 0.6432(3) 0.6537(2) 0.063(3) Uani 1 1 d G . . . .
C8 C 0.6541(4) 0.5759(3) 0.6432(2) 0.067(3) Uani 1 1 d G . . . .
C7 C 0.6896(5) 0.5371(3) 0.6057(3) 0.083(3) Uani 1 1 d G . . . .
H7 H 0.669708 0.492123 0.598650 0.099 Uiso 1 1 calc R U . . .
C9 C 0.5377(7) 0.5011(5) 0.6758(3) 0.058(2) Uani 1 1 d . . . . .
C10 C 0.5729(9) 0.4378(5) 0.6673(4) 0.079(3) Uani 1 1 d . . . . .
H10 H 0.632451 0.432729 0.659952 0.094 Uiso 1 1 calc R U . . .
C11 C 0.5150(12) 0.3810(6) 0.6701(5) 0.105(5) Uani 1 1 d . . . . .
H11 H 0.535329 0.337228 0.663199 0.126 Uiso 1 1 calc R U . . .
C12 C 0.4274(10) 0.3895(6) 0.6831(5) 0.097(4) Uani 1 1 d . . . . .
H12 H 0.390342 0.351682 0.686945 0.116 Uiso 1 1 calc R U . . .
C13 C 0.3979(8) 0.4530(5) 0.6899(4) 0.072(3) Uani 1 1 d . . . . .
H13 H 0.338491 0.458795 0.697403 0.087 Uiso 1 1 calc R U . . .
C14 C 0.6355(6) 0.7349(5) 0.7171(3) 0.052(2) Uani 1 1 d . . . . .
C15 C 0.6213(5) 0.8124(2) 0.7806(3) 0.064(2) Uani 1 1 d G . . . .
C16 C 0.6445(5) 0.8558(3) 0.7417(2) 0.067(3) Uani 1 1 d G . . . .
C17 C 0.6500(5) 0.9263(3) 0.7505(3) 0.084(3) Uani 1 1 d G . . . .
H17 H 0.665519 0.955330 0.724434 0.100 Uiso 1 1 calc R U . . .
C18 C 0.6323(5) 0.9534(2) 0.7983(3) 0.088(4) Uani 1 1 d G . . . .
H18 H 0.635993 1.000509 0.804172 0.106 Uiso 1 1 calc R U . . .
C19 C 0.6091(6) 0.9100(3) 0.8372(3) 0.082(3) Uani 1 1 d G . . . .
H19 H 0.597292 0.928076 0.869185 0.098 Uiso 1 1 calc R U . . .
C20 C 0.6036(5) 0.8395(3) 0.8284(2) 0.081(3) Uani 1 1 d G . . . .
H20 H 0.588116 0.810463 0.854461 0.097 Uiso 1 1 calc R U . . .
C21 C 0.5988(7) 0.6715(5) 0.8969(3) 0.065(3) Uani 1 1 d . . . . .
H21A H 0.644734 0.707916 0.903274 0.078 Uiso 1 1 calc R U . . .
H21B H 0.538812 0.693693 0.894724 0.078 Uiso 1 1 calc R U . . .
C25 C 0.7540(6) 0.5908(5) 0.8159(4) 0.065(3) Uani 1 1 d . . . . .
H25A H 0.762246 0.557295 0.844665 0.078 Uiso 1 1 calc R U . . .
H25B H 0.754616 0.565147 0.783147 0.078 Uiso 1 1 calc R U . . .
C22A C 0.7448(12) 0.6213(13) 0.9891(10) 0.107(7) Uani 0.64(2) 1 d D U P A 2
H22D H 0.765903 0.667435 0.997215 0.160 Uiso 0.64(2) 1 calc R U P A 2
H22E H 0.778383 0.601581 0.963728 0.160 Uiso 0.64(2) 1 calc R U P A 2
H22F H 0.755344 0.594391 1.021368 0.160 Uiso 0.64(2) 1 calc R U P A 2
C23A C 0.5486(18) 0.6528(11) 1.0110(8) 0.098(6) Uani 0.64(2) 1 d D U P A 2
H23D H 0.514707 0.614975 1.022252 0.147 Uiso 0.64(2) 1 calc R U P A 2
H23E H 0.505704 0.687950 0.995662 0.147 Uiso 0.64(2) 1 calc R U P A 2
H23F H 0.590752 0.670969 1.041388 0.147 Uiso 0.64(2) 1 calc R U P A 2
C24A C 0.5786(16) 0.5300(7) 0.9492(8) 0.079(5) Uani 0.64(2) 1 d D U P A 2
H24D H 0.615244 0.507563 0.926665 0.119 Uiso 0.64(2) 1 calc R U P A 2
H24E H 0.514044 0.528190 0.932514 0.119 Uiso 0.64(2) 1 calc R U P A 2
H24F H 0.587297 0.507149 0.983354 0.119 Uiso 0.64(2) 1 calc R U P A 2
C26A C 0.840(2) 0.7178(15) 0.8723(13) 0.098(7) Uani 0.43(3) 1 d D U P B 2
H26D H 0.816432 0.700666 0.902499 0.147 Uiso 0.43(3) 1 calc R U P B 2
H26E H 0.796526 0.749189 0.852324 0.147 Uiso 0.43(3) 1 calc R U P B 2
H26F H 0.898305 0.741094 0.884827 0.147 Uiso 0.43(3) 1 calc R U P B 2
C27A C 0.9696(18) 0.5988(18) 0.8600(16) 0.112(8) Uani 0.43(3) 1 d D U P B 2
H27D H 0.991027 0.618452 0.894826 0.168 Uiso 0.43(3) 1 calc R U P B 2
H27E H 1.016380 0.604662 0.838422 0.168 Uiso 0.43(3) 1 calc R U P B 2
H27F H 0.957589 0.550747 0.863616 0.168 Uiso 0.43(3) 1 calc R U P B 2
C28A C 0.880(3) 0.6846(18) 0.7650(10) 0.086(7) Uani 0.43(3) 1 d D U P B 2
H28D H 0.828854 0.714097 0.751332 0.129 Uiso 0.43(3) 1 calc R U P B 2
H28E H 0.886316 0.650212 0.738720 0.129 Uiso 0.43(3) 1 calc R U P B 2
H28F H 0.936596 0.711290 0.772668 0.129 Uiso 0.43(3) 1 calc R U P B 2
Cl1 Cl 0.6911(6) 0.6696(6) 0.4448(5) 0.134(4) Uani 0.580(19) 1 d D U P C 3
C32 C 0.9846(7) 0.5983(7) 0.4536(4) 0.183(5) Uani 1 1 d G U . . .
H32 H 1.045567 0.583197 0.455753 0.219 Uiso 1 1 calc R U . . .
C31 C 0.9671(7) 0.6666(7) 0.4639(4) 0.168(5) Uani 1 1 d G U . . .
H31 H 1.016272 0.697328 0.472950 0.202 Uiso 1 1 calc R U . . .
C30 C 0.8760(8) 0.6892(5) 0.4606(4) 0.152(5) Uani 1 1 d DG U . . .
H30 H 0.864276 0.734922 0.467523 0.183 Uiso 1 1 calc R U . . .
C29 C 0.8025(6) 0.6433(6) 0.4471(4) 0.152(4) Uani 1 1 d DG U . . .
C34 C 0.8201(8) 0.5749(5) 0.4368(4) 0.171(5) Uani 1 1 d DG U . . .
H34 H 0.770866 0.544257 0.427704 0.206 Uiso 1 1 calc R U . . .
C33 C 0.9111(9) 0.5524(5) 0.4400(5) 0.185(5) Uani 1 1 d G U . . .
H33 H 0.922861 0.506661 0.433130 0.222 Uiso 1 1 calc R U . . .
C35 C 0.711(3) 0.679(3) 0.440(3) 0.144(9) Uani 0.420(19) 1 d D U P C 4
H35A H 0.661302 0.646029 0.433685 0.216 Uiso 0.420(19) 1 calc R U P C 4
H35B H 0.704450 0.709580 0.409351 0.216 Uiso 0.420(19) 1 calc R U P C 4
H35C H 0.707008 0.705480 0.471326 0.216 Uiso 0.420(19) 1 calc R U P C 4

loop_
_atom_site_aniso_label
_atom_site_aniso_U_11
_atom_site_aniso_U_22
_atom_site_aniso_U_33
_atom_site_aniso_U_23
_atom_site_aniso_U_13
_atom_site_aniso_U_12
Lu1 0.0478(2) 0.0488(2) 0.04123(19) 0.00090(18) 0.00881(13) -0.0023(2)
S1 0.091(2) 0.0738(17) 0.0717(18) 0.0168(14) 0.0289(15) -0.0159(15)
Si1 0.084(2) 0.084(2) 0.0433(14) 0.0059(13) 0.0088(13) -0.0032(16)
C22 0.103(14) 0.105(15) 0.067(13) 0.019(12) -0.013(12) -0.006(13)
C23 0.119(14) 0.106(14) 0.071(13) 0.008(12) 0.014(12) -0.003(13)
C24 0.112(15) 0.096(12) 0.061(12) 0.018(11) -0.008(15) 0.023(13)
Si2 0.0539(16) 0.100(2) 0.0761(19) -0.0069(17) 0.0040(14) -0.0115(16)
C26 0.086(12) 0.140(14) 0.078(11) -0.022(11) -0.006(10) -0.017(11)
C27 0.076(11) 0.114(12) 0.102(13) -0.004(12) -0.012(11) 0.010(10)
C28 0.054(10) 0.098(12) 0.094(11) -0.012(10) 0.014(9) -0.001(10)
N1 0.053(4) 0.067(5) 0.042(4) -0.007(3) 0.009(3) 0.012(4)
N2 0.058(5) 0.064(5) 0.053(5) -0.002(4) 0.001(4) 0.002(4)
N3 0.055(5) 0.057(5) 0.054(5) 0.002(3) 0.009(3) -0.005(3)
C1 0.060(6) 0.069(7) 0.051(5) -0.005(4) 0.014(4) 0.006(5)
C2 0.052(5) 0.076(6) 0.043(5) 0.001(4) 0.012(4) 0.000(5)
C6 0.068(8) 0.163(13) 0.067(8) -0.027(8) 0.024(6) 0.029(8)
C5 0.080(8) 0.148(12) 0.045(6) -0.012(7) 0.025(5) 0.005(8)
C4 0.063(7) 0.113(9) 0.053(6) -0.001(6) 0.026(5) -0.006(6)
C3 0.048(5) 0.097(8) 0.044(5) -0.001(5) 0.008(4) -0.002(5)
C8 0.063(6) 0.099(8) 0.039(5) -0.014(5) 0.012(4) 0.005(6)
C7 0.071(7) 0.116(10) 0.061(7) -0.016(6) 0.011(5) 0.019(7)
C9 0.070(7) 0.055(6) 0.045(5) -0.002(4) 0.002(4) 0.003(5)
C10 0.099(9) 0.066(7) 0.066(7) -0.012(5) 0.004(6) 0.026(6)
C11 0.155(14) 0.050(7) 0.108(10) -0.004(6) 0.017(9) 0.028(8)
C12 0.116(12) 0.058(7) 0.114(11) 0.002(7) 0.014(9) -0.007(7)
C13 0.078(7) 0.049(5) 0.086(7) 0.003(5) 0.004(5) -0.004(6)
C14 0.041(5) 0.063(6) 0.051(5) 0.003(4) 0.007(4) -0.013(4)
C15 0.062(6) 0.062(6) 0.064(6) -0.001(5) 0.005(5) 0.000(5)
C16 0.069(6) 0.052(6) 0.081(7) 0.015(5) 0.016(5) -0.004(5)
C17 0.090(9) 0.068(7) 0.090(9) 0.005(6) 0.009(7) -0.009(6)
C18 0.104(9) 0.052(6) 0.105(10) 0.001(6) 0.011(7) 0.001(6)
C19 0.089(8) 0.054(6) 0.102(9) -0.014(6) 0.018(7) 0.009(6)
C20 0.124(10) 0.057(6) 0.066(7) -0.001(5) 0.030(6) -0.002(6)
C21 0.083(7) 0.079(7) 0.038(5) 0.002(4) 0.019(4) 0.011(5)
C25 0.063(6) 0.061(6) 0.071(6) -0.001(5) 0.008(5) 0.004(5)
C22A 0.108(12) 0.106(13) 0.087(12) 0.020(10) -0.029(10) -0.018(10)
C23A 0.136(13) 0.106(12) 0.057(10) -0.003(9) 0.032(9) 0.008(11)
C24A 0.090(12) 0.083(9) 0.058(8) 0.022(7) -0.005(10) 0.016(9)
C26A 0.074(13) 0.130(14) 0.085(13) -0.006(12) 0.001(11) -0.029(12)
C27A 0.090(12) 0.123(14) 0.108(15) 0.002(14) -0.021(13) 0.002(12)
C28A 0.055(12) 0.115(14) 0.088(12) -0.010(12) 0.015(10) -0.012(12)
Cl1 0.131(6) 0.178(8) 0.092(6) 0.012(5) 0.020(4) -0.053(6)
C32 0.212(11) 0.203(11) 0.137(8) -0.025(9) 0.043(9) -0.045(10)
C31 0.204(11) 0.190(10) 0.115(8) -0.015(8) 0.043(9) -0.057(10)
C30 0.187(10) 0.181(10) 0.096(7) -0.004(7) 0.043(8) -0.063(9)
C29 0.182(9) 0.181(9) 0.101(7) 0.002(7) 0.044(7) -0.059(8)
C34 0.200(10) 0.191(10) 0.129(8) -0.016(8) 0.048(9) -0.058(10)
C33 0.212(11) 0.202(11) 0.147(9) -0.024(9) 0.046(9) -0.047(10)
C35 0.147(15) 0.184(15) 0.104(14) 0.017(14) 0.032(14) -0.065(15)

loop_
_atom_type_symbol
_atom_type_description
_atom_type_scat_dispersion_real
_atom_type_scat_dispersion_imag
_atom_type_scat_source
C C 0.0033 0.0016 'International Tables Vol C Tables 4.2.6.8 and 6.1.1.4'
H H 0.0000 0.0000 'International Tables Vol C Tables 4.2.6.8 and 6.1.1.4'
Cl Cl 0.1484 0.1585 'International Tables Vol C Tables 4.2.6.8 and 6.1.1.4'
Lu Lu -0.4720 5.8584 'International Tables Vol C Tables 4.2.6.8 and 6.1.1.4'
N N 0.0061 0.0033 'International Tables Vol C Tables 4.2.6.8 and 6.1.1.4'
S S 0.1246 0.1234 'International Tables Vol C Tables 4.2.6.8 and 6.1.1.4'
Si Si 0.0817 0.0704 'International Tables Vol C Tables 4.2.6.8 and 6.1.1.4'

loop_
_geom_angle_atom_site_label_1
_geom_angle_atom_site_label_2
_geom_angle_atom_site_label_3
_geom_angle
_geom_angle_site_symmetry_1
_geom_angle_site_symmetry_3
_geom_angle_publ_flag
N2 Lu1 Lu1 80.66(17) 2_656 2_656 ?
N2 Lu1 C1 88.8(3) 2_656 . ?
N2 Lu1 C1 66.7(3) 2_656 2_656 ?
N3 Lu1 Lu1 77.35(17) . 2_656 ?
N3 Lu1 N2 156.5(2) . 2_656 ?
N3 Lu1 C1 101.4(3) . 2_656 ?
N3 Lu1 C1 69.4(3) . . ?
C1 Lu1 Lu1 42.2(2) . 2_656 ?
C1 Lu1 Lu1 43.0(2) 2_656 2_656 ?
C1 Lu1 C1 84.2(3) 2_656 . ?
C21 Lu1 Lu1 126.7(3) . 2_656 ?
C21 Lu1 N2 101.3(3) . 2_656 ?
C21 Lu1 N3 98.4(3) . . ?
C21 Lu1 C1 88.4(3) . 2_656 ?
C21 Lu1 C1 164.0(3) . . ?
C25 Lu1 Lu1 130.8(2) . 2_656 ?
C25 Lu1 N2 88.3(3) . 2_656 ?
C25 Lu1 N3 99.9(3) . . ?
C25 Lu1 C1 90.1(3) . . ?
C25 Lu1 C1 154.4(3) . 2_656 ?
C25 Lu1 C21 102.5(4) . . ?
C16 S1 C14 90.8(4) . . ?
C22 Si1 C23 109.2(15) . . ?
C24 Si1 C22 110.8(14) . . ?
C24 Si1 C23 104.0(15) . . ?
C21 Si1 C22 111.9(11) . . ?
C21 Si1 C23 104.3(12) . . ?
C21 Si1 C24 116.0(14) . . ?
C21 Si1 C22A 108.4(8) . . ?
C21 Si1 C23A 115.5(8) . . ?
C21 Si1 C24A 113.2(7) . . ?
C23A Si1 C22A 109.9(10) . . ?
C24A Si1 C22A 106.8(9) . . ?
C24A Si1 C23A 102.6(9) . . ?
Si1 C22 H22A 109.5 . . ?
Si1 C22 H22B 109.5 . . ?
Si1 C22 H22C 109.5 . . ?
H22A C22 H22B 109.5 . . ?
H22A C22 H22C 109.5 . . ?
H22B C22 H22C 109.5 . . ?
Si1 C23 H23A 109.5 . . ?
Si1 C23 H23B 109.5 . . ?
Si1 C23 H23C 109.5 . . ?
H23A C23 H23B 109.5 . . ?
H23A C23 H23C 109.5 . . ?
H23B C23 H23C 109.5 . . ?
Si1 C24 H24A 109.5 . . ?
Si1 C24 H24B 109.5 . . ?
Si1 C24 H24C 109.5 . . ?
H24A C24 H24B 109.5 . . ?
H24A C24 H24C 109.5 . . ?
H24B C24 H24C 109.5 . . ?
C26 Si2 C27 107.9(10) . . ?
C28 Si2 C26 106.6(11) . . ?
C28 Si2 C27 104.3(10) . . ?
C25 Si2 C26 112.7(9) . . ?
C25 Si2 C27 110.0(9) . . ?
C25 Si2 C28 114.8(10) . . ?
C25 Si2 C26A 106.9(10) . . ?
C25 Si2 C27A 116.7(12) . . ?
C25 Si2 C28A 112.1(13) . . ?
C27A Si2 C26A 107.3(13) . . ?
C28A Si2 C26A 103.9(13) . . ?
C28A Si2 C27A 109.0(14) . . ?
Si2 C26 H26A 109.5 . . ?
Si2 C26 H26B 109.5 . . ?
Si2 C26 H26C 109.5 . . ?
H26A C26 H26B 109.5 . . ?
H26A C26 H26C 109.5 . . ?
H26B C26 H26C 109.5 . . ?
Si2 C27 H27A 109.5 . . ?
Si2 C27 H27B 109.5 . . ?
Si2 C27 H27C 109.5 . . ?
H27A C27 H27B 109.5 . . ?
H27A C27 H27C 109.5 . . ?
H27B C27 H27C 109.5 . . ?
Si2 C28 H28A 109.5 . . ?
Si2 C28 H28B 109.5 . . ?
Si2 C28 H28C 109.5 . . ?
H28A C28 H28B 109.5 . . ?
H28A C28 H28C 109.5 . . ?
H28B C28 H28C 109.5 . . ?
C8 N1 C1 109.6(7) . . ?
C8 N1 C9 128.1(7) . . ?
C9 N1 C1 122.2(7) . . ?
C9 N2 Lu1 117.4(6) . 2_656 ?
C9 N2 C13 116.9(9) . . ?
C13 N2 Lu1 125.5(7) . 2_656 ?
C14 N3 Lu1 110.8(6) . . ?
C14 N3 C15 109.8(7) . . ?
C15 N3 Lu1 138.9(5) . . ?
Lu1 C1 Lu1 94.8(3) 2_656 . ?
N1 C1 Lu1 128.5(6) . . ?
N1 C1 Lu1 104.0(6) . 2_656 ?
C2 C1 Lu1 102.4(6) . . ?
C2 C1 Lu1 124.6(7) . 2_656 ?
C2 C1 N1 104.9(8) . . ?
C1 C2 C3 110.8(8) . . ?
C1 C2 C14 117.5(8) . . ?
C3 C2 C14 131.7(8) . . ?
C5 C6 H6 120.0 . . ?
C5 C6 C7 120.0 . . ?
C7 C6 H6 120.0 . . ?
C6 C5 H5 120.0 . . ?
C4 C5 C6 120.0 . . ?
C4 C5 H5 120.0 . . ?
C5 C4 H4 120.0 . . ?
C5 C4 C3 120.0 . . ?
C3 C4 H4 120.0 . . ?
C4 C3 C2 133.2(6) . . ?
C8 C3 C2 106.7(6) . . ?
C8 C3 C4 120.0 . . ?
N1 C8 C3 108.0(5) . . ?
N1 C8 C7 132.0(5) . . ?
C7 C8 C3 120.0 . . ?
C6 C7 H7 120.0 . . ?
C8 C7 C6 120.0 . . ?
C8 C7 H7 120.0 . . ?
N2 C9 N1 113.8(8) . . ?
N2 C9 C10 123.9(10) . . ?
C10 C9 N1 122.3(10) . . ?
C9 C10 H10 121.5 . . ?
C9 C10 C11 116.9(12) . . ?
C11 C10 H10 121.5 . . ?
C10 C11 H11 119.7 . . ?
C12 C11 C10 120.6(11) . . ?
C12 C11 H11 119.7 . . ?
C11 C12 H12 120.8 . . ?
C13 C12 C11 118.5(12) . . ?
C13 C12 H12 120.8 . . ?
N2 C13 H13 118.5 . . ?
C12 C13 N2 123.0(12) . . ?
C12 C13 H13 118.5 . . ?
N3 C14 S1 114.0(7) . . ?
N3 C14 C2 122.4(8) . . ?
C2 C14 S1 123.6(7) . . ?
C16 C15 N3 114.7(5) . . ?
C16 C15 C20 120.0 . . ?
C20 C15 N3 125.3(5) . . ?
C15 C16 S1 110.7(4) . . ?
C17 C16 S1 129.3(4) . . ?
C17 C16 C15 120.0 . . ?
C16 C17 H17 120.0 . . ?
C16 C17 C18 120.0 . . ?
C18 C17 H17 120.0 . . ?
C17 C18 H18 120.0 . . ?
C19 C18 C17 120.0 . . ?
C19 C18 H18 120.0 . . ?
C18 C19 H19 120.0 . . ?
C20 C19 C18 120.0 . . ?
C20 C19 H19 120.0 . . ?
C15 C20 H20 120.0 . . ?
C19 C20 C15 120.0 . . ?
C19 C20 H20 120.0 . . ?
Lu1 C21 H21A 105.1 . . ?
Lu1 C21 H21B 105.1 . . ?
Si1 C21 Lu1 128.7(5) . . ?
Si1 C21 H21A 105.1 . . ?
Si1 C21 H21B 105.1 . . ?
H21A C21 H21B 105.9 . . ?
Lu1 C25 H25A 105.7 . . ?
Lu1 C25 H25B 105.7 . . ?
Si2 C25 Lu1 126.3(5) . . ?
Si2 C25 H25A 105.7 . . ?
Si2 C25 H25B 105.7 . . ?
H25A C25 H25B 106.2 . . ?
Si1 C22A H22D 109.5 . . ?
Si1 C22A H22E 109.5 . . ?
Si1 C22A H22F 109.5 . . ?
H22D C22A H22E 109.5 . . ?
H22D C22A H22F 109.5 . . ?
H22E C22A H22F 109.5 . . ?
Si1 C23A H23D 109.5 . . ?
Si1 C23A H23E 109.5 . . ?
Si1 C23A H23F 109.5 . . ?
H23D C23A H23E 109.5 . . ?
H23D C23A H23F 109.5 . . ?
H23E C23A H23F 109.5 . . ?
Si1 C24A H24D 109.5 . . ?
Si1 C24A H24E 109.5 . . ?
Si1 C24A H24F 109.5 . . ?
H24D C24A H24E 109.5 . . ?
H24D C24A H24F 109.5 . . ?
H24E C24A H24F 109.5 . . ?
Si2 C26A H26D 109.5 . . ?
Si2 C26A H26E 109.5 . . ?
Si2 C26A H26F 109.5 . . ?
H26D C26A H26E 109.5 . . ?
H26D C26A H26F 109.5 . . ?
H26E C26A H26F 109.5 . . ?
Si2 C27A H27D 109.5 . . ?
Si2 C27A H27E 109.5 . . ?
Si2 C27A H27F 109.5 . . ?
H27D C27A H27E 109.5 . . ?
H27D C27A H27F 109.5 . . ?
H27E C27A H27F 109.5 . . ?
Si2 C28A H28D 109.5 . . ?
Si2 C28A H28E 109.5 . . ?
Si2 C28A H28F 109.5 . . ?
H28D C28A H28E 109.5 . . ?
H28D C28A H28F 109.5 . . ?
H28E C28A H28F 109.5 . . ?
C31 C32 H32 120.0 . . ?
C31 C32 C33 120.0 . . ?
C33 C32 H32 120.0 . . ?
C32 C31 H31 120.0 . . ?
C30 C31 C32 120.0 . . ?
C30 C31 H31 120.0 . . ?
C31 C30 H30 120.0 . . ?
C31 C30 C29 120.0 . . ?
C29 C30 H30 120.0 . . ?
C30 C29 Cl1 120.5(6) . . ?
C30 C29 C35 111(3) . . ?
C34 C29 Cl1 119.5(6) . . ?
C34 C29 C30 120.0 . . ?
C34 C29 C35 128(3) . . ?
C29 C34 H34 120.0 . . ?
C29 C34 C33 120.0 . . ?
C33 C34 H34 120.0 . . ?
C32 C33 H33 120.0 . . ?
C34 C33 C32 120.0 . . ?
C34 C33 H33 120.0 . . ?
C29 C35 H35A 109.5 . . ?
C29 C35 H35B 109.5 . . ?
C29 C35 H35C 109.5 . . ?
H35A C35 H35B 109.5 . . ?
H35A C35 H35C 109.5 . . ?
H35B C35 H35C 109.5 . . ?

loop_
_geom_bond_atom_site_label_1
_geom_bond_atom_site_label_2
_geom_bond_distance
_geom_bond_site_symmetry_2
_geom_bond_publ_flag
Lu1 Lu1 3.7655(8) 2_656 ?
Lu1 N2 2.489(8) 2_656 ?
Lu1 N3 2.431(7) . ?
Lu1 C1 2.577(9) . ?
Lu1 C1 2.538(9) 2_656 ?
Lu1 C21 2.374(8) . ?
Lu1 C25 2.358(9) . ?
S1 C14 1.728(9) . ?
S1 C16 1.690(6) . ?
Si1 C22 1.887(19) . ?
Si1 C23 1.89(2) . ?
Si1 C24 1.847(18) . ?
Si1 C21 1.829(9) . ?
Si1 C22A 1.889(16) . ?
Si1 C23A 1.882(15) . ?
Si1 C24A 1.880(15) . ?
C22 H22A 0.9600 . ?
C22 H22B 0.9600 . ?
C22 H22C 0.9600 . ?
C23 H23A 0.9600 . ?
C23 H23B 0.9600 . ?
C23 H23C 0.9600 . ?
C24 H24A 0.9600 . ?
C24 H24B 0.9600 . ?
C24 H24C 0.9600 . ?
Si2 C26 1.886(16) . ?
Si2 C27 1.889(17) . ?
Si2 C28 1.855(16) . ?
Si2 C25 1.834(10) . ?
Si2 C26A 1.916(19) . ?
Si2 C27A 1.861(19) . ?
Si2 C28A 1.846(18) . ?
C26 H26A 0.9600 . ?
C26 H26B 0.9600 . ?
C26 H26C 0.9600 . ?
C27 H27A 0.9600 . ?
C27 H27B 0.9600 . ?
C27 H27C 0.9600 . ?
C28 H28A 0.9600 . ?
C28 H28B 0.9600 . ?
C28 H28C 0.9600 . ?
N1 C1 1.427(11) . ?
N1 C8 1.385(9) . ?
N1 C9 1.392(11) . ?
N2 C9 1.345(12) . ?
N2 C13 1.398(12) . ?
N3 C14 1.350(10) . ?
N3 C15 1.395(8) . ?
C1 C2 1.378(13) . ?
C2 C3 1.408(10) . ?
C2 C14 1.429(12) . ?
C6 H6 0.9300 . ?
C6 C5 1.3900 . ?
C6 C7 1.3900 . ?
C5 H5 0.9300 . ?
C5 C4 1.3900 . ?
C4 H4 0.9300 . ?
C4 C3 1.3900 . ?
C3 C8 1.3900 . ?
C8 C7 1.3900 . ?
C7 H7 0.9300 . ?
C9 C10 1.367(13) . ?
C10 H10 0.9300 . ?
C10 C11 1.404(17) . ?
C11 H11 0.9300 . ?
C11 C12 1.392(19) . ?
C12 H12 0.9300 . ?
C12 C13 1.332(15) . ?
C13 H13 0.9300 . ?
C15 C16 1.3900 . ?
C15 C20 1.3900 . ?
C16 C17 1.3900 . ?
C17 H17 0.9300 . ?
C17 C18 1.3900 . ?
C18 H18 0.9300 . ?
C18 C19 1.3900 . ?
C19 H19 0.9300 . ?
C19 C20 1.3900 . ?
C20 H20 0.9300 . ?
C21 H21A 0.9700 . ?
C21 H21B 0.9700 . ?
C25 H25A 0.9700 . ?
C25 H25B 0.9700 . ?
C22A H22D 0.9600 . ?
C22A H22E 0.9600 . ?
C22A H22F 0.9600 . ?
C23A H23D 0.9600 . ?
C23A H23E 0.9600 . ?
C23A H23F 0.9600 . ?
C24A H24D 0.9600 . ?
C24A H24E 0.9600 . ?
C24A H24F 0.9600 . ?
C26A H26D 0.9600 . ?
C26A H26E 0.9600 . ?
C26A H26F 0.9600 . ?
C27A H27D 0.9600 . ?
C27A H27E 0.9600 . ?
C27A H27F 0.9600 . ?
C28A H28D 0.9600 . ?
C28A H28E 0.9600 . ?
C28A H28F 0.9600 . ?
Cl1 C29 1.699(8) . ?
C32 H32 0.9300 . ?
C32 C31 1.3900 . ?
C32 C33 1.3900 . ?
C31 H31 0.9300 . ?
C31 C30 1.3900 . ?
C30 H30 0.9300 . ?
C30 C29 1.3900 . ?
C29 C34 1.3900 . ?
C29 C35 1.497(10) . ?
C34 H34 0.9300 . ?
C34 C33 1.3900 . ?
C33 H33 0.9300 . ?
C35 H35A 0.9600 . ?
C35 H35B 0.9600 . ?
C35 H35C 0.9600 . ?

loop_
_geom_torsion_atom_site_label_1
_geom_torsion_atom_site_label_2
_geom_torsion_atom_site_label_3
_geom_torsion_atom_site_label_4
_geom_torsion
_geom_torsion_site_symmetry_1
_geom_torsion_site_symmetry_2
_geom_torsion_site_symmetry_3
_geom_torsion_site_symmetry_4
_geom_torsion_publ_flag
Lu1 N2 C9 N1 6.3(10) 2_656 . . . ?
Lu1 N2 C9 C10 -174.2(7) 2_656 . . . ?
Lu1 N2 C13 C12 175.1(9) 2_656 . . . ?
Lu1 N3 C14 S1 -172.5(4) . . . . ?
Lu1 N3 C14 C2 7.2(10) . . . . ?
Lu1 N3 C15 C16 170.8(5) . . . . ?
Lu1 N3 C15 C20 -10.3(11) . . . . ?
Lu1 C1 C2 C3 -119.0(7) 2_656 . . . ?
Lu1 C1 C2 C3 136.1(6) . . . . ?
Lu1 C1 C2 C14 60.8(11) 2_656 . . . ?
Lu1 C1 C2 C14 -44.0(9) . . . . ?
S1 C16 C17 C18 179.6(6) . . . . ?
C22 Si1 C21 Lu1 122.0(17) . . . . ?
C23 Si1 C21 Lu1 -120.1(15) . . . . ?
C24 Si1 C21 Lu1 -6.5(17) . . . . ?
C26 Si2 C25 Lu1 62.4(13) . . . . ?
C27 Si2 C25 Lu1 -177.2(11) . . . . ?
C28 Si2 C25 Lu1 -59.9(11) . . . . ?
N1 C1 C2 C3 0.2(10) . . . . ?
N1 C1 C2 C14 180.0(7) . . . . ?
N1 C8 C7 C6 178.7(8) . . . . ?
N1 C9 C10 C11 179.3(9) . . . . ?
N2 C9 C10 C11 -0.2(15) . . . . ?
N3 C15 C16 S1 -0.8(6) . . . . ?
N3 C15 C16 C17 178.9(7) . . . . ?
N3 C15 C20 C19 -178.8(7) . . . . ?
C1 N1 C8 C3 0.7(7) . . . . ?
C1 N1 C8 C7 -178.2(6) . . . . ?
C1 N1 C9 N2 28.9(11) . . . . ?
C1 N1 C9 C10 -150.6(9) . . . . ?
C1 C2 C3 C4 178.4(6) . . . . ?
C1 C2 C3 C8 0.2(9) . . . . ?
C1 C2 C14 S1 -151.2(7) . . . . ?
C1 C2 C14 N3 29.2(13) . . . . ?
C2 C3 C8 N1 -0.6(6) . . . . ?
C2 C3 C8 C7 178.5(6) . . . . ?
C6 C5 C4 C3 0.0 . . . . ?
C5 C6 C7 C8 0.0 . . . . ?
C5 C4 C3 C2 -178.0(8) . . . . ?
C5 C4 C3 C8 0.0 . . . . ?
C4 C3 C8 N1 -179.0(6) . . . . ?
C4 C3 C8 C7 0.0 . . . . ?
C3 C2 C14 S1 28.6(14) . . . . ?
C3 C2 C14 N3 -151.0(9) . . . . ?
C3 C8 C7 C6 0.0 . . . . ?
C8 N1 C1 Lu1 131.7(5) . . . 2_656 ?
C8 N1 C1 Lu1 -120.3(7) . . . . ?
C8 N1 C1 C2 -0.5(10) . . . . ?
C8 N1 C9 N2 -147.1(8) . . . . ?
C8 N1 C9 C10 33.3(13) . . . . ?
C7 C6 C5 C4 0.0 . . . . ?
C9 N1 C1 Lu1 63.0(11) . . . . ?
C9 N1 C1 Lu1 -45.0(9) . . . 2_656 ?
C9 N1 C1 C2 -177.2(8) . . . . ?
C9 N1 C8 C3 177.1(7) . . . . ?
C9 N1 C8 C7 -1.7(12) . . . . ?
C9 N2 C13 C12 -0.4(15) . . . . ?
C9 C10 C11 C12 -2.4(18) . . . . ?
C10 C11 C12 C13 4(2) . . . . ?
C11 C12 C13 N2 -2.2(19) . . . . ?
C13 N2 C9 N1 -177.9(8) . . . . ?
C13 N2 C9 C10 1.6(14) . . . . ?
C14 S1 C16 C15 1.3(5) . . . . ?
C14 S1 C16 C17 -178.4(5) . . . . ?
C14 N3 C15 C16 -0.3(8) . . . . ?
C14 N3 C15 C20 178.5(6) . . . . ?
C14 C2 C3 C4 -1.4(14) . . . . ?
C14 C2 C3 C8 -179.6(9) . . . . ?
C15 N3 C14 S1 1.3(9) . . . . ?
C15 N3 C14 C2 -179.0(8) . . . . ?
C15 C16 C17 C18 0.0 . . . . ?
C16 S1 C14 N3 -1.5(7) . . . . ?
C16 S1 C14 C2 178.8(8) . . . . ?
C16 C15 C20 C19 0.0 . . . . ?
C16 C17 C18 C19 0.0 . . . . ?
C17 C18 C19 C20 0.0 . . . . ?
C18 C19 C20 C15 0.0 . . . . ?
C20 C15 C16 S1 -179.7(5) . . . . ?
C20 C15 C16 C17 0.0 . . . . ?
C22A Si1 C21 Lu1 89.1(12) . . . . ?
C23A Si1 C21 Lu1 -147.1(10) . . . . ?
C24A Si1 C21 Lu1 -29.3(11) . . . . ?
C26A Si2 C25 Lu1 34.2(14) . . . . ?
C27A Si2 C25 Lu1 154.2(16) . . . . ?
C28A Si2 C25 Lu1 -79.1(14) . . . . ?
Cl1 C29 C34 C33 -178.2(6) . . . . ?
C32 C31 C30 C29 0.0 . . . . ?
C31 C32 C33 C34 0.0 . . . . ?
C31 C30 C29 Cl1 178.2(6) . . . . ?
C31 C30 C29 C34 0.0 . . . . ?
C31 C30 C29 C35 -174(4) . . . . ?
C30 C29 C34 C33 0.0 . . . . ?
C29 C34 C33 C32 0.0 . . . . ?
C33 C32 C31 C30 0.0 . . . . ?
C35 C29 C34 C33 172(4) . . . . ?
